data_1506950
loop_
_publ_author_name
'Duncan, Andrew P.'
'Leighton, James L.'

_publ_section_title
;
 Enantioselective Cu-catalyzed conjugate addition of diethylzinc to
 acyclic aliphatic enones.
;
_journal_issue 22
_journal_name_full 'Organic letters'
_journal_page_first 4117
_journal_page_last 4119
_journal_paper_doi 10.1021/ol048191o
_journal_volume 6
_journal_year 2004
_chemical_formula_sum 'C27 H43 B F9 N2 O4 P S2'
_chemical_formula_weight 736.53
_chemical_name_systematic
; 
 ? 
;
_space_group_IT_number 19
_symmetry_cell_setting orthorhombic
_symmetry_space_group_name_Hall 'P 2ac 2ab'
_symmetry_space_group_name_H-M 'P 21 21 21'
_atom_sites_solution_hydrogens geom
_atom_sites_solution_primary direct
_atom_sites_solution_secondary difmap
_audit_creation_method SHELXL-97
_cell_angle_alpha 90.00
_cell_angle_beta 90.00
_cell_angle_gamma 90.00
_cell_formula_units_Z 4
_cell_length_a 10.6312(6)
_cell_length_b 13.4978(9)
_cell_length_c 24.4697(16)
_cell_measurement_temperature 243(2)
_cell_volume 3511.3(4)
_computing_cell_refinement 'Bruker SMART'
_computing_data_collection 'Bruker SMART'
_computing_data_reduction 'Bruker SHELXTL'
_computing_molecular_graphics 'Bruker SHELXTL'
_computing_publication_material 'Bruker SHELXTL'
_computing_structure_refinement 'SHELXL-97 (Sheldrick, 1997)'
_computing_structure_solution 'SHELXS-97 (Sheldrick, 1990)'
_diffrn_ambient_temperature 243(2)
_diffrn_measured_fraction_theta_full 0.938
_diffrn_measured_fraction_theta_max 0.938
_diffrn_measurement_device_type 'CCD area detector'
_diffrn_measurement_method 'phi and omega scans'
_diffrn_radiation_monochromator graphite
_diffrn_radiation_source 'fine-focus sealed tube'
_diffrn_radiation_type MoK\a
_diffrn_radiation_wavelength 0.71073
_diffrn_reflns_av_R_equivalents 0.0369
_diffrn_reflns_av_sigmaI/netI 0.0543
_diffrn_reflns_limit_h_max 14
_diffrn_reflns_limit_h_min -5
_diffrn_reflns_limit_k_max 17
_diffrn_reflns_limit_k_min -17
_diffrn_reflns_limit_l_max 31
_diffrn_reflns_limit_l_min -32
_diffrn_reflns_number 20799
_diffrn_reflns_theta_full 28.20
_diffrn_reflns_theta_max 28.20
_diffrn_reflns_theta_min 1.66
_exptl_absorpt_coefficient_mu 0.279
_exptl_absorpt_correction_T_max 0.9593
_exptl_absorpt_correction_T_min 0.9209
_exptl_absorpt_correction_type none
_exptl_crystal_density_diffrn 1.393
_exptl_crystal_density_method 'not measured'
_exptl_crystal_F_000 1536
_exptl_crystal_size_max 0.30
_exptl_crystal_size_mid 0.20
_exptl_crystal_size_min 0.15
_refine_diff_density_max 0.538
_refine_diff_density_min -0.424
_refine_diff_density_rms 0.055
_refine_ls_abs_structure_details 'Flack H D (1983), Acta Cryst. A39, 876-881'
_refine_ls_abs_structure_Flack 0.02(9)
_refine_ls_extinction_coef 0.0005(5)
_refine_ls_extinction_expression Fc^*^=kFc[1+0.001xFc^2^\l^3^/sin(2\q)]^-1/4^
_refine_ls_extinction_method SHELXL
_refine_ls_goodness_of_fit_ref 1.032
_refine_ls_hydrogen_treatment mixed
_refine_ls_matrix_type full
_refine_ls_number_parameters 417
_refine_ls_number_reflns 7849
_refine_ls_number_restraints 0
_refine_ls_restrained_S_all 1.032
_refine_ls_R_factor_all 0.0779
_refine_ls_R_factor_gt 0.0526
_refine_ls_shift/su_max 0.001
_refine_ls_shift/su_mean 0.000
_refine_ls_structure_factor_coef Fsqd
_refine_ls_weighting_details 'calc w=1/[\s^2^(Fo^2^)+(0.0839P)^2^+0.2289P] where P=(Fo^2^+2Fc^2^)/3'
_refine_ls_weighting_scheme calc
_refine_ls_wR_factor_gt 0.1346
_refine_ls_wR_factor_ref 0.1472
_reflns_number_gt 5854
_reflns_number_total 7849
_reflns_threshold_expression >2sigma(I)
_cod_data_source_file ol048191osi20040907_105226.cif
_cod_data_source_block drews10
_cod_depositor_comments
;
The following automatic conversions were performed:

'_symmetry_cell_setting' value 'Orthorhombic' changed to
'orthorhombic' according to
/home/saulius/struct/CIF-dictionaries/cif_core.dic dictionary named
'cif_core.dic' version 2.4.1 from 2010-06-29.

Automatic conversion script
Id: cif_fix_values 1715 2011-07-08 13:25:40Z adriana 
;
_cod_original_sg_symbol_H-M P2(1)2(1)2(1)
_cod_database_code 1506950

loop_
_symmetry_equiv_pos_as_xyz
'x, y, z'
'-x+1/2, -y, z+1/2'
'-x, y+1/2, -z+1/2'
'x+1/2, -y+1/2, -z'

loop_
_atom_site_label
_atom_site_type_symbol
_atom_site_fract_x
_atom_site_fract_y
_atom_site_fract_z
_atom_site_U_iso_or_equiv
_atom_site_adp_type
_atom_site_occupancy
_atom_site_symmetry_multiplicity
_atom_site_calc_flag
_atom_site_refinement_flags
P P 0.50731(7) 0.83392(6) 0.07443(3) 0.03020(19) Uani 1 1 d .
S1 S 0.86683(7) 0.95450(7) 0.08953(3) 0.0347(2) Uani 1 1 d .
S2 S 0.51435(11) 1.13821(7) 0.04839(4) 0.0492(3) Uani 1 1 d .
F1 F 1.3232(3) 1.1770(3) 0.1865(2) 0.1259(16) Uani 1 1 d .
F2 F 1.1639(6) 1.2418(3) 0.1560(3) 0.237(4) Uani 1 1 d .
F3 F 1.1720(5) 1.2086(4) 0.2357(3) 0.189(3) Uani 1 1 d .
F4 F 1.2961(3) 0.7966(4) 0.2253(2) 0.153(2) Uani 1 1 d .
F5 F 1.1781(8) 0.8333(4) 0.28293(17) 0.230(4) Uani 1 1 d .
F6 F 1.1258(5) 0.7391(3) 0.2263(3) 0.191(3) Uani 1 1 d .
F7 F 0.4325(3) 1.3175(2) 0.04240(13) 0.0917(10) Uani 1 1 d .
F8 F 0.5785(3) 1.2841(2) -0.01569(14) 0.0931(10) Uani 1 1 d .
F9 F 0.3918(3) 1.2309(2) -0.02901(13) 0.0892(10) Uani 1 1 d .
O1 O 0.8784(2) 1.0241(2) 0.04548(11) 0.0478(6) Uani 1 1 d .
O2 O 0.8591(2) 0.85091(18) 0.07958(10) 0.0412(6) Uani 1 1 d .
O3 O 0.6035(3) 1.1736(2) 0.08749(13) 0.0691(9) Uani 1 1 d .
O4 O 0.3960(3) 1.0999(2) 0.06359(14) 0.0683(9) Uani 1 1 d .
N1 N 0.7434(2) 0.9883(2) 0.12292(10) 0.0319(6) Uani 1 1 d .
H1A H 0.7192 1.0494 0.1189 0.038 Uiso 1 1 calc R
N2 N 0.5853(3) 1.0630(2) 0.00922(12) 0.0389(7) Uani 1 1 d .
H2A H 0.6636 1.0763 0.0019 0.047 Uiso 1 1 calc R
B B 0.3288(3) 0.8230(4) 0.06457(19) 0.0446(10) Uani 1 1 d .
H30A H 0.2933 0.8883 0.0587 0.067 Uiso 1 1 calc R
H30B H 0.2915 0.7936 0.0969 0.067 Uiso 1 1 calc R
H30C H 0.3114 0.7815 0.0331 0.067 Uiso 1 1 calc R
C11 C 0.9996(3) 0.9700(3) 0.13287(14) 0.0371(7) Uani 1 1 d .
C12 C 1.0427(3) 0.8902(3) 0.16277(15) 0.0390(8) Uani 1 1 d .
H12A H 1.0067 0.8272 0.1578 0.047 Uiso 1 1 calc R
C13 C 1.1385(3) 0.9035(3) 0.19980(16) 0.0455(9) Uani 1 1 d .
C14 C 1.1887(3) 0.9964(3) 0.20804(19) 0.0533(11) Uani 1 1 d .
H14A H 1.2522 1.0054 0.2343 0.064 Uiso 1 1 calc R
C15 C 1.1462(3) 1.0765(3) 0.1779(2) 0.0593(12) Uani 1 1 d .
C16 C 1.0511(3) 1.0640(3) 0.13955(18) 0.0485(10) Uani 1 1 d .
H16A H 1.0223 1.1178 0.1186 0.058 Uiso 1 1 calc R
C17 C 1.1837(4) 0.8185(4) 0.23332(19) 0.0543(11) Uani 1 1 d .
C18 C 1.2028(5) 1.1763(4) 0.1868(3) 0.0827(19) Uani 1 1 d .
C21 C 0.5354(3) 0.9110(3) 0.13480(13) 0.0320(7) Uani 1 1 d .
H21A H 0.5026 0.9770 0.1263 0.038 Uiso 1 1 calc R
H21B H 0.4825 0.8843 0.1641 0.038 Uiso 1 1 calc R
C22 C 0.6681(3) 0.9260(3) 0.15933(13) 0.0312(7) Uani 1 1 d .
H22A H 0.7092 0.8603 0.1616 0.037 Uiso 1 1 calc R
C23 C 0.6633(3) 0.9704(3) 0.21829(14) 0.0390(8) Uani 1 1 d .
C24 C 0.7986(4) 0.9805(4) 0.24078(16) 0.0603(12) Uani 1 1 d .
H24A H 0.7958 1.0087 0.2772 0.090 Uiso 1 1 calc R
H24B H 0.8471 1.0234 0.2170 0.090 Uiso 1 1 calc R
H24C H 0.8378 0.9156 0.2423 0.090 Uiso 1 1 calc R
C25 C 0.6016(4) 1.0730(3) 0.21901(17) 0.0567(11) Uani 1 1 d .
H25A H 0.6005 1.0982 0.2561 0.085 Uiso 1 1 calc R
H25B H 0.5161 1.0679 0.2055 0.085 Uiso 1 1 calc R
H25C H 0.6492 1.1178 0.1959 0.085 Uiso 1 1 calc R
C26 C 0.5905(4) 0.9014(3) 0.25606(15) 0.0499(10) Uani 1 1 d .
H26A H 0.5874 0.9297 0.2925 0.075 Uiso 1 1 calc R
H26B H 0.6321 0.8375 0.2575 0.075 Uiso 1 1 calc R
H26C H 0.5056 0.8930 0.2423 0.075 Uiso 1 1 calc R
C31 C 0.5882(3) 0.7155(2) 0.08645(13) 0.0299(7) Uani 1 1 d .
H31A H 0.6799 0.7280 0.0856 0.036 Uiso 1 1 calc R
C32 C 0.5566(3) 0.6397(3) 0.04074(14) 0.0372(8) Uani 1 1 d .
H32A H 0.4657 0.6282 0.0398 0.045 Uiso 1 1 calc R
H32B H 0.5820 0.6667 0.0052 0.045 Uiso 1 1 calc R
C33 C 0.6246(3) 0.5418(3) 0.05075(16) 0.0460(9) Uani 1 1 d .
H33A H 0.6002 0.4942 0.0225 0.055 Uiso 1 1 calc R
H33B H 0.7156 0.5525 0.0479 0.055 Uiso 1 1 calc R
C34 C 0.5943(4) 0.4987(3) 0.10681(18) 0.0530(10) Uani 1 1 d .
H34A H 0.5050 0.4809 0.1084 0.064 Uiso 1 1 calc R
H34B H 0.6439 0.4385 0.1127 0.064 Uiso 1 1 calc R
C35 C 0.6238(3) 0.5734(3) 0.15104(15) 0.0456(9) Uani 1 1 d .
H35A H 0.7147 0.5855 0.1518 0.055 Uiso 1 1 calc R
H35B H 0.5994 0.5460 0.1866 0.055 Uiso 1 1 calc R
C36 C 0.5554(3) 0.6711(3) 0.14197(14) 0.0403(8) Uani 1 1 d .
H36A H 0.5787 0.7179 0.1709 0.048 Uiso 1 1 calc R
H36B H 0.4644 0.6601 0.1441 0.048 Uiso 1 1 calc R
C41 C 0.5860(3) 0.8802(2) 0.01287(13) 0.0314(7) Uani 1 1 d .
H41A H 0.6737 0.8941 0.0225 0.038 Uiso 1 1 calc R
H41B H 0.5871 0.8262 -0.0139 0.038 Uiso 1 1 calc R
C42 C 0.5326(3) 0.9732(2) -0.01599(12) 0.0308(7) Uani 1 1 d .
H42A H 0.4403 0.9741 -0.0109 0.037 Uiso 1 1 calc R
C43 C 0.5609(3) 0.9707(3) -0.07889(14) 0.0382(8) Uani 1 1 d .
C44 C 0.7026(3) 0.9724(4) -0.08896(17) 0.0575(11) Uani 1 1 d .
H44A H 0.7188 0.9706 -0.1280 0.086 Uiso 1 1 calc R
H44B H 0.7410 0.9151 -0.0717 0.086 Uiso 1 1 calc R
H44C H 0.7380 1.0324 -0.0736 0.086 Uiso 1 1 calc R
C45 C 0.5008(4) 1.0609(3) -0.10571(15) 0.0570(10) Uani 1 1 d .
H45A H 0.5178 1.0599 -0.1446 0.086 Uiso 1 1 calc R
H45B H 0.5357 1.1208 -0.0899 0.086 Uiso 1 1 calc R
H45C H 0.4106 1.0595 -0.0997 0.086 Uiso 1 1 calc R
C46 C 0.5033(4) 0.8781(3) -0.10373(15) 0.0541(10) Uani 1 1 d .
H46A H 0.5210 0.8765 -0.1426 0.081 Uiso 1 1 calc R
H46B H 0.4131 0.8787 -0.0980 0.081 Uiso 1 1 calc R
H46C H 0.5392 0.8199 -0.0864 0.081 Uiso 1 1 calc R
C51 C 0.4773(5) 1.2489(3) 0.0088(2) 0.0646(13) Uani 1 1 d .

loop_
_atom_site_aniso_label
_atom_site_aniso_U_11
_atom_site_aniso_U_22
_atom_site_aniso_U_33
_atom_site_aniso_U_23
_atom_site_aniso_U_13
_atom_site_aniso_U_12
P 0.0306(3) 0.0333(4) 0.0267(4) 0.0011(3) -0.0019(3) -0.0026(4)
S1 0.0299(3) 0.0420(5) 0.0322(4) -0.0036(4) -0.0004(3) -0.0031(3)
S2 0.0713(6) 0.0313(5) 0.0450(5) -0.0012(4) -0.0059(5) 0.0096(5)
F1 0.0616(17) 0.078(2) 0.238(5) -0.042(3) -0.020(2) -0.0192(17)
F2 0.249(6) 0.054(2) 0.407(10) 0.057(4) -0.246(7) -0.050(3)
F3 0.163(4) 0.109(3) 0.296(8) -0.119(5) 0.063(5) -0.058(3)
F4 0.076(2) 0.169(4) 0.213(5) 0.125(4) 0.022(3) 0.052(2)
F5 0.464(12) 0.162(5) 0.065(2) 0.025(3) 0.002(4) 0.167(7)
F6 0.183(4) 0.095(3) 0.296(7) 0.100(4) -0.163(5) -0.059(3)
F7 0.145(3) 0.0439(15) 0.086(2) -0.0055(15) -0.013(2) 0.0328(17)
F8 0.119(2) 0.0565(18) 0.104(2) 0.0293(17) 0.005(2) -0.0008(18)
F9 0.115(2) 0.072(2) 0.081(2) -0.0001(17) -0.0366(19) 0.0317(18)
O1 0.0466(12) 0.0579(17) 0.0388(13) 0.0071(13) 0.0001(12) -0.0088(12)
O2 0.0379(11) 0.0427(14) 0.0428(14) -0.0110(12) 0.0004(11) -0.0040(10)
O3 0.104(2) 0.0458(17) 0.0572(18) -0.0145(16) -0.0273(17) 0.0147(17)
O4 0.0743(19) 0.0538(18) 0.077(2) -0.0019(17) 0.0197(17) 0.0108(16)
N1 0.0324(12) 0.0324(15) 0.0308(15) 0.0005(12) 0.0001(11) 0.0043(11)
N2 0.0424(14) 0.0317(16) 0.0427(17) -0.0019(14) -0.0019(13) -0.0017(13)
B 0.0358(18) 0.052(3) 0.046(2) 0.000(2) -0.0056(17) -0.0074(18)
C11 0.0281(13) 0.0405(19) 0.0428(18) -0.0064(16) -0.0036(15) 0.0002(15)
C12 0.0342(15) 0.037(2) 0.046(2) -0.0039(18) 0.0031(15) -0.0014(14)
C13 0.0376(17) 0.048(2) 0.051(2) -0.0034(19) -0.0027(17) 0.0067(17)
C14 0.0360(17) 0.058(3) 0.066(3) -0.012(2) -0.0169(19) -0.0002(18)
C15 0.0393(19) 0.045(2) 0.093(3) -0.010(2) -0.016(2) 0.0000(17)
C16 0.0389(17) 0.039(2) 0.068(3) -0.001(2) -0.0075(17) -0.0013(16)
C17 0.046(2) 0.061(3) 0.056(3) 0.004(2) -0.0187(19) -0.003(2)
C18 0.061(3) 0.046(3) 0.141(5) -0.038(4) -0.050(3) 0.011(2)
C21 0.0328(14) 0.0348(18) 0.0283(16) -0.0010(15) 0.0036(13) -0.0006(13)
C22 0.0347(15) 0.0326(18) 0.0263(16) -0.0002(14) -0.0010(13) 0.0010(13)
C23 0.0396(16) 0.048(2) 0.0297(17) -0.0111(17) -0.0018(14) 0.0024(16)
C24 0.051(2) 0.098(4) 0.031(2) -0.012(2) -0.0078(18) -0.001(2)
C25 0.075(3) 0.052(3) 0.043(2) -0.014(2) 0.001(2) 0.009(2)
C26 0.066(2) 0.055(2) 0.0280(19) -0.0002(19) 0.0054(17) 0.001(2)
C31 0.0301(13) 0.0299(17) 0.0297(17) 0.0018(15) -0.0006(13) -0.0016(13)
C32 0.0419(16) 0.0344(18) 0.0353(18) -0.0023(16) -0.0029(15) -0.0059(14)
C33 0.0499(18) 0.039(2) 0.049(2) -0.0034(19) -0.0024(18) 0.0017(17)
C34 0.056(2) 0.041(2) 0.062(3) 0.012(2) 0.002(2) 0.0014(18)
C35 0.0484(19) 0.048(2) 0.040(2) 0.0159(18) -0.0022(17) -0.0032(17)
C36 0.0473(17) 0.0370(19) 0.0367(19) 0.0045(17) -0.0010(15) -0.0024(16)
C41 0.0370(15) 0.0319(18) 0.0253(16) 0.0021(14) 0.0011(13) 0.0017(14)
C42 0.0329(14) 0.0310(18) 0.0286(16) 0.0017(14) -0.0019(12) 0.0006(13)
C43 0.0429(16) 0.046(2) 0.0260(17) 0.0044(17) -0.0010(14) 0.0009(16)
C44 0.051(2) 0.079(3) 0.042(2) 0.006(2) 0.0101(18) -0.008(2)
C45 0.072(2) 0.061(3) 0.038(2) 0.0143(19) -0.012(2) 0.012(2)
C46 0.069(2) 0.060(3) 0.0339(19) -0.0062(18) -0.004(2) 0.002(2)
C51 0.089(3) 0.044(2) 0.061(3) 0.006(2) -0.009(3) 0.020(3)

loop_
_atom_type_symbol
_atom_type_description
_atom_type_scat_dispersion_real
_atom_type_scat_dispersion_imag
_atom_type_scat_source
C C 0.0033 0.0016 'International Tables Vol C Tables 4.2.6.8 and 6.1.1.4'
H H 0.0000 0.0000 'International Tables Vol C Tables 4.2.6.8 and 6.1.1.4'
B B 0.0013 0.0007 'International Tables Vol C Tables 4.2.6.8 and 6.1.1.4'
N N 0.0061 0.0033 'International Tables Vol C Tables 4.2.6.8 and 6.1.1.4'
O O 0.0106 0.0060 'International Tables Vol C Tables 4.2.6.8 and 6.1.1.4'
F F 0.0171 0.0103 'International Tables Vol C Tables 4.2.6.8 and 6.1.1.4'
P P 0.1023 0.0942 'International Tables Vol C Tables 4.2.6.8 and 6.1.1.4'
S S 0.1246 0.1234 'International Tables Vol C Tables 4.2.6.8 and 6.1.1.4'

loop_
_geom_angle_atom_site_label_1
_geom_angle_atom_site_label_2
_geom_angle_atom_site_label_3
_geom_angle
C21 P C41 113.28(15)
C21 P C31 106.76(15)
C41 P C31 102.36(14)
C21 P B 107.85(17)
C41 P B 111.98(18)
C31 P B 114.57(18)
O2 S1 O1 121.33(16)
O2 S1 N1 108.55(14)
O1 S1 N1 105.39(15)
O2 S1 C11 105.31(15)
O1 S1 C11 107.63(16)
N1 S1 C11 108.09(14)
O4 S2 O3 122.5(2)
O4 S2 N2 110.41(18)
O3 S2 N2 107.63(18)
O4 S2 C51 104.4(2)
O3 S2 C51 103.0(2)
N2 S2 C51 107.8(2)
C22 N1 S1 126.2(2)
C42 N2 S2 126.8(2)
C12 C11 C16 121.2(3)
C12 C11 S1 119.2(3)
C16 C11 S1 119.4(3)
C13 C12 C11 119.6(3)
C12 C13 C14 120.1(4)
C12 C13 C17 120.1(4)
C14 C13 C17 119.7(3)
C13 C14 C15 120.4(3)
C14 C15 C16 120.2(4)
C14 C15 C18 119.7(4)
C16 C15 C18 120.1(4)
C15 C16 C11 118.4(4)
F5 C17 F4 103.9(6)
F5 C17 F6 104.6(6)
F4 C17 F6 104.3(5)
F5 C17 C13 113.7(4)
F4 C17 C13 113.9(4)
F6 C17 C13 115.2(3)
F2 C18 F1 109.0(7)
F2 C18 F3 103.7(6)
F1 C18 F3 104.6(5)
F2 C18 C15 115.0(4)
F1 C18 C15 114.1(4)
F3 C18 C15 109.4(6)
C22 C21 P 122.4(2)
N1 C22 C21 109.7(3)
N1 C22 C23 111.1(3)
C21 C22 C23 112.2(3)
C26 C23 C25 109.1(3)
C26 C23 C24 108.1(3)
C25 C23 C24 108.3(4)
C26 C23 C22 110.0(3)
C25 C23 C22 111.8(3)
C24 C23 C22 109.4(3)
C36 C31 C32 109.5(3)
C36 C31 P 112.2(2)
C32 C31 P 110.9(2)
C33 C32 C31 110.7(3)
C34 C33 C32 112.0(3)
C35 C34 C33 110.2(3)
C34 C35 C36 112.0(3)
C35 C36 C31 111.2(3)
C42 C41 P 118.9(2)
N2 C42 C41 109.7(2)
N2 C42 C43 110.9(3)
C41 C42 C43 111.1(3)
C46 C43 C45 108.5(3)
C46 C43 C44 110.2(3)
C45 C43 C44 109.4(3)
C46 C43 C42 109.5(3)
C45 C43 C42 108.9(3)
C44 C43 C42 110.3(3)
F9 C51 F8 108.0(4)
F9 C51 F7 108.4(4)
F8 C51 F7 108.8(4)
F9 C51 S2 111.7(4)
F8 C51 S2 111.1(3)
F7 C51 S2 108.7(3)

loop_
_geom_bond_atom_site_label_1
_geom_bond_atom_site_label_2
_geom_bond_distance
P C21 1.831(3)
P C41 1.833(3)
P C31 1.838(3)
P B 1.919(4)
S1 O2 1.422(3)
S1 O1 1.435(3)
S1 N1 1.612(3)
S1 C11 1.777(3)
S2 O4 1.410(3)
S2 O3 1.428(3)
S2 N2 1.587(3)
S2 C51 1.823(4)
F1 C18 1.280(6)
F2 C18 1.234(7)
F3 C18 1.314(8)
F4 C17 1.247(5)
F5 C17 1.232(6)
F6 C17 1.248(6)
F7 C51 1.326(5)
F8 C51 1.320(6)
F9 C51 1.320(6)
N1 C22 1.463(4)
N2 C42 1.471(4)
C11 C12 1.381(5)
C11 C16 1.391(5)
C12 C13 1.375(5)
C13 C14 1.378(6)
C13 C17 1.489(6)
C14 C15 1.385(6)
C15 C16 1.389(6)
C15 C18 1.492(6)
C21 C22 1.546(4)
C22 C23 1.563(5)
C23 C26 1.523(5)
C23 C25 1.533(6)
C23 C24 1.546(5)
C31 C36 1.525(5)
C31 C32 1.553(5)
C32 C33 1.525(5)
C33 C34 1.524(6)
C34 C35 1.512(6)
C35 C36 1.523(5)
C41 C42 1.549(4)
C42 C43 1.569(4)
C43 C46 1.519(5)
C43 C45 1.524(5)
C43 C44 1.526(5)
